data_4347766
loop_
_publ_author_name
'Yang, Hui'
'Hu, Chun-Li'
'Mao, Jiang-Gao'

_publ_section_title
;
 Ln2Ga[B3O6(OH)]2[B7O9(OH)2](CH3CO2)2 (Ln = Y, Sm, Eu, Gd, Dy): A Series
 of Lanthanide Galloborates Decorated by Acetate Anions.
;
_journal_issue 12
_journal_name_full 'Inorganic chemistry'
_journal_page_first 6051
_journal_page_last 6060
_journal_paper_doi 10.1021/acs.inorgchem.6b00584
_journal_volume 55
_journal_year 2016
_chemical_formula_sum 'C4 H10 B13 Ga O29 Y2'
_chemical_formula_weight 910.19
_space_group_IT_number 15
_space_group_name_Hall '-C 2yc'
_space_group_name_H-M_alt 'C 1 2/c 1'
_symmetry_cell_setting monoclinic
_symmetry_space_group_name_H-M 'C 1 2/c 1'
_atom_sites_solution_hydrogens geom
_atom_sites_solution_primary direct
_atom_sites_solution_secondary difmap
_audit_creation_method SHELXL-97
_cell_angle_alpha 90.00
_cell_angle_beta 105.945(3)
_cell_angle_gamma 90.00
_cell_formula_units_Z 4
_cell_length_a 19.1440(5)
_cell_length_b 8.5429(2)
_cell_length_c 17.2441(5)
_cell_measurement_reflns_used 4255
_cell_measurement_temperature 293(2)
_cell_measurement_theta_max 68.1269
_cell_measurement_theta_min 4.8008
_cell_volume 2711.69(13)
_computing_structure_refinement 'SHELXL-97 (Sheldrick, 1997)'
_computing_structure_solution 'SHELXS-97 (Sheldrick, 1990)'
_diffrn_ambient_temperature 293(2)
_diffrn_measured_fraction_theta_full 0.995
_diffrn_measured_fraction_theta_max 0.995
_diffrn_measurement_device_type 'SuperNova, Dual, Cu at zero, Atlas'
_diffrn_radiation_monochromator graphite
_diffrn_radiation_source 'fine-focus sealed tube'
_diffrn_radiation_type CuK\a
_diffrn_radiation_wavelength 1.54178
_diffrn_reflns_av_R_equivalents 0.0323
_diffrn_reflns_av_sigmaI/netI 0.0298
_diffrn_reflns_limit_h_max 11
_diffrn_reflns_limit_h_min -22
_diffrn_reflns_limit_k_max 9
_diffrn_reflns_limit_k_min -10
_diffrn_reflns_limit_l_max 20
_diffrn_reflns_limit_l_min -20
_diffrn_reflns_number 8175
_diffrn_reflns_theta_full 68.21
_diffrn_reflns_theta_max 68.21
_diffrn_reflns_theta_min 8.90
_exptl_absorpt_coefficient_mu 7.893
_exptl_absorpt_correction_T_max 1.00000
_exptl_absorpt_correction_T_min 0.82073
_exptl_absorpt_correction_type multi-scan
_exptl_crystal_colour Colorless
_exptl_crystal_density_diffrn 2.229
_exptl_crystal_density_method 'not measured'
_exptl_crystal_description Prism
_exptl_crystal_F_000 1760
_exptl_crystal_size_max 0.35
_exptl_crystal_size_mid 0.25
_exptl_crystal_size_min 0.20
_refine_diff_density_max 1.672
_refine_diff_density_min -0.842
_refine_diff_density_rms 0.338
_refine_ls_extinction_method none
_refine_ls_goodness_of_fit_ref 1.145
_refine_ls_hydrogen_treatment mixed
_refine_ls_matrix_type full
_refine_ls_number_parameters 224
_refine_ls_number_reflns 2484
_refine_ls_number_restraints 0
_refine_ls_restrained_S_all 1.145
_refine_ls_R_factor_all 0.0701
_refine_ls_R_factor_gt 0.0668
_refine_ls_shift/su_max 0.000
_refine_ls_shift/su_mean 0.000
_refine_ls_structure_factor_coef Fsqd
_refine_ls_weighting_details 'calc w=1/[\s^2^(Fo^2^)+(0.1200P)^2^+0.0000P] where P=(Fo^2^+2Fc^2^)/3'
_refine_ls_weighting_scheme calc
_refine_ls_wR_factor_gt 0.1530
_refine_ls_wR_factor_ref 0.1583
_reflns_number_gt 2260
_reflns_number_total 2484
_reflns_threshold_expression >2sigma(I)
_cod_data_source_file ic6b00584_si_002.cif
_cod_data_source_block 1
_cod_original_cell_volume 2711.69(12)
_cod_original_sg_symbol_H-M C2/c
_cod_database_code 4347766

loop_
_symmetry_equiv_pos_as_xyz
'x, y, z'
'-x, y, -z+1/2'
'x+1/2, y+1/2, z'
'-x+1/2, y+1/2, -z+1/2'
'-x, -y, -z'
'x, -y, z-1/2'
'-x+1/2, -y+1/2, -z'
'x+1/2, -y+1/2, z-1/2'

loop_
_atom_site_label
_atom_site_type_symbol
_atom_site_fract_x
_atom_site_fract_y
_atom_site_fract_z
_atom_site_U_iso_or_equiv
_atom_site_adp_type
_atom_site_occupancy
_atom_site_symmetry_multiplicity
_atom_site_calc_flag
_atom_site_refinement_flags
Y1 Y 0.34398(2) 0.83002(4) 0.18845(2) 0.0446(2) Uani 1 1 d .
Ga1 Ga 0.7500 0.7500 0.5000 0.0461(3) Uani 1 2 d S
B1 B 0.5618(4) 1.1752(7) 0.2490(5) 0.0605(15) Uani 1 1 d .
B2 B 0.5000 0.9246(9) 0.2500 0.0473(15) Uani 1 2 d S
B3 B 0.4945(3) 0.7156(7) 0.3489(4) 0.0508(11) Uani 1 1 d .
B4 B 0.6002(3) 0.6334(7) 0.4571(4) 0.0496(10) Uani 1 1 d .
B5 B 0.6718(3) 0.5776(7) 0.5965(3) 0.0477(10) Uani 1 1 d .
B6 B 0.7225(3) 0.5122(6) 0.7417(3) 0.0461(10) Uani 1 1 d .
B7 B 0.6917(3) 0.7897(7) 0.7608(3) 0.0486(10) Uani 1 1 d .
O1 O 0.5000 1.2533(7) 0.2500 0.080(2) Uani 1 2 d S
O2 O 0.56085(18) 1.0163(4) 0.2399(2) 0.0491(7) Uani 1 1 d .
O3 O 0.53328(19) 0.8248(4) 0.3191(2) 0.0482(8) Uani 1 1 d .
O4 O 0.42106(19) 0.7074(5) 0.3124(2) 0.0543(8) Uani 1 1 d .
H4A H 0.4040 0.6310 0.3296 0.081 Uiso 1 1 calc R
O5 O 0.5280(2) 0.6242(5) 0.4116(2) 0.0595(9) Uani 1 1 d .
O6 O 0.65270(19) 0.7007(4) 0.4303(2) 0.0489(7) Uani 1 1 d .
O7 O 0.61165(19) 0.5656(5) 0.5317(2) 0.0564(8) Uani 1 1 d .
O8 O 0.7314(2) 0.6642(4) 0.5963(2) 0.0477(7) Uani 1 1 d .
O11 O 0.74358(19) 0.6779(4) 0.7621(2) 0.0464(7) Uani 1 1 d .
O12 O 0.70753(18) 0.9455(4) 0.7648(2) 0.0488(7) Uani 1 1 d .
O13 O 0.6227(2) 0.7393(4) 0.7563(3) 0.0632(10) Uani 1 1 d .
O14 O 0.3496(2) 1.0310(4) 0.0958(2) 0.0557(8) Uani 1 1 d .
O15 O 0.2840(2) 0.9595(4) -0.0283(2) 0.0544(8) Uani 1 1 d .
O10 O 0.69634(18) 0.4333(4) 0.8030(2) 0.0478(7) Uani 1 1 d .
H10A H 0.7054 0.3396 0.8028 0.072 Uiso 1 1 calc R
O9 O 0.66768(19) 0.4981(4) 0.6646(2) 0.0490(7) Uani 1 1 d .
C1 C 0.3254(3) 1.0523(6) 0.0218(3) 0.0569(11) Uani 1 1 d .
C2 C 0.3444(7) 1.2018(12) -0.0129(6) 0.107(4) Uani 1 1 d .
H2A H 0.3754 1.2634 0.0293 0.161 Uiso 1 1 calc R
H2B H 0.3007 1.2593 -0.0371 0.161 Uiso 1 1 calc R
H2C H 0.3691 1.1786 -0.0530 0.161 Uiso 1 1 calc R

loop_
_atom_site_aniso_label
_atom_site_aniso_U_11
_atom_site_aniso_U_22
_atom_site_aniso_U_33
_atom_site_aniso_U_23
_atom_site_aniso_U_13
_atom_site_aniso_U_12
Y1 0.0433(3) 0.0438(3) 0.0465(3) -0.00003(12) 0.0118(2) 0.00016(12)
Ga1 0.0451(5) 0.0473(4) 0.0453(5) 0.0007(3) 0.0114(3) -0.0016(3)
B1 0.055(4) 0.053(3) 0.075(4) 0.007(2) 0.021(3) 0.006(2)
B2 0.042(3) 0.049(3) 0.051(4) 0.000 0.015(3) 0.000
B3 0.045(3) 0.054(3) 0.054(3) 0.000(2) 0.013(2) -0.003(2)
B4 0.045(3) 0.051(2) 0.050(3) 0.001(2) 0.009(2) 0.000(2)
B5 0.048(3) 0.048(2) 0.048(2) 0.000(2) 0.016(2) -0.001(2)
B6 0.045(2) 0.042(2) 0.050(3) -0.0001(19) 0.012(2) -0.0009(19)
B7 0.049(3) 0.047(2) 0.052(3) -0.001(2) 0.016(2) -0.001(2)
O1 0.053(3) 0.051(3) 0.144(7) 0.000 0.037(4) 0.000
O2 0.0465(17) 0.0471(17) 0.0541(18) 0.0014(13) 0.0145(14) 0.0011(13)
O3 0.0451(17) 0.0484(18) 0.0499(18) 0.0025(12) 0.0110(14) -0.0011(12)
O4 0.0441(17) 0.0594(18) 0.0571(19) 0.0096(16) 0.0102(14) -0.0054(15)
O5 0.0492(19) 0.070(2) 0.0548(19) 0.0117(17) 0.0061(15) -0.0095(17)
O6 0.0455(16) 0.0513(15) 0.0488(17) 0.0004(14) 0.0110(13) -0.0010(13)
O7 0.0491(18) 0.067(2) 0.0515(18) 0.0087(16) 0.0109(14) -0.0088(16)
O8 0.0457(18) 0.0524(18) 0.0450(17) 0.0028(12) 0.0124(13) -0.0027(12)
O11 0.0437(17) 0.0452(17) 0.0506(18) -0.0011(11) 0.0133(13) -0.0023(11)
O12 0.0477(17) 0.0454(16) 0.0537(17) -0.0006(13) 0.0146(14) -0.0005(13)
O13 0.052(2) 0.0470(17) 0.095(3) -0.0024(17) 0.0266(19) -0.0002(14)
O14 0.059(2) 0.0509(17) 0.0563(19) 0.0016(15) 0.0136(15) -0.0029(15)
O15 0.060(2) 0.0508(18) 0.0501(17) 0.0014(14) 0.0109(15) -0.0033(15)
O10 0.0504(17) 0.0455(15) 0.0482(16) 0.0023(13) 0.0145(13) -0.0005(13)
O9 0.0485(17) 0.0499(16) 0.0471(16) 0.0019(13) 0.0106(13) -0.0031(13)
C1 0.059(3) 0.053(3) 0.057(3) 0.002(2) 0.013(2) -0.001(2)
C2 0.146(9) 0.086(5) 0.071(4) 0.019(4) 0.001(5) -0.044(6)

loop_
_atom_type_symbol
_atom_type_description
_atom_type_scat_dispersion_real
_atom_type_scat_dispersion_imag
_atom_type_scat_source
C C 0.0181 0.0091 'International Tables Vol C Tables 4.2.6.8 and 6.1.1.4'
H H 0.0000 0.0000 'International Tables Vol C Tables 4.2.6.8 and 6.1.1.4'
B B 0.0090 0.0039 'International Tables Vol C Tables 4.2.6.8 and 6.1.1.4'
Y Y -0.2670 2.0244 'International Tables Vol C Tables 4.2.6.8 and 6.1.1.4'
Ga Ga -1.2846 0.7763 'International Tables Vol C Tables 4.2.6.8 and 6.1.1.4'
O O 0.0492 0.0322 'International Tables Vol C Tables 4.2.6.8 and 6.1.1.4'

loop_
_geom_angle_atom_site_label_1
_geom_angle_atom_site_label_2
_geom_angle_atom_site_label_3
_geom_angle
_geom_angle_site_symmetry_1
_geom_angle_site_symmetry_3
O8 Y1 O6 69.62(12) 8_465 2_655
O8 Y1 O14 74.10(13) 8_465 .
O6 Y1 O14 74.65(13) 2_655 .
O8 Y1 O3 135.37(12) 8_465 2_655
O6 Y1 O3 71.36(12) 2_655 2_655
O14 Y1 O3 75.46(13) . 2_655
O8 Y1 O12 79.68(11) 8_465 5_676
O6 Y1 O12 141.64(12) 2_655 5_676
O14 Y1 O12 75.25(13) . 5_676
O3 Y1 O12 122.36(11) 2_655 5_676
O8 Y1 O10 78.83(12) 8_465 5_666
O6 Y1 O10 72.40(12) 2_655 5_666
O14 Y1 O10 142.90(12) . 5_666
O3 Y1 O10 108.92(11) 2_655 5_666
O12 Y1 O10 124.18(11) 5_676 5_666
O8 Y1 O4 146.09(12) 8_465 .
O6 Y1 O4 113.75(13) 2_655 .
O14 Y1 O4 139.79(13) . .
O3 Y1 O4 71.15(12) 2_655 .
O12 Y1 O4 104.57(13) 5_676 .
O10 Y1 O4 71.02(12) 5_666 .
O8 Y1 O2 138.72(12) 8_465 2_655
O6 Y1 O2 123.06(12) 2_655 2_655
O14 Y1 O2 72.96(12) . 2_655
O3 Y1 O2 55.92(11) 2_655 2_655
O12 Y1 O2 68.43(11) 5_676 2_655
O10 Y1 O2 141.03(12) 5_666 2_655
O4 Y1 O2 70.05(12) . 2_655
O8 Y1 O11 69.94(12) 8_465 8_465
O6 Y1 O11 128.38(12) 2_655 8_465
O14 Y1 O11 121.95(12) . 8_465
O3 Y1 O11 154.62(12) 2_655 8_465
O12 Y1 O11 54.82(11) 5_676 8_465
O10 Y1 O11 69.45(11) 5_666 8_465
O4 Y1 O11 84.94(12) . 8_465
O2 Y1 O11 108.46(11) 2_655 8_465
O8 Y1 B2 153.32(13) 8_465 .
O6 Y1 B2 99.97(11) 2_655 .
O14 Y1 B2 79.48(14) . .
O3 Y1 B2 28.82(12) 2_655 .
O12 Y1 B2 97.33(16) 5_676 .
O10 Y1 B2 122.59(17) 5_666 .
O4 Y1 B2 60.48(13) . .
O2 Y1 B2 28.89(15) 2_655 .
O11 Y1 B2 129.68(9) 8_465 .
O8 Y1 B6 63.23(14) 8_465 8_465
O6 Y1 B6 132.82(13) 2_655 8_465
O14 Y1 B6 93.57(14) . 8_465
O3 Y1 B6 150.47(13) 2_655 8_465
O12 Y1 B6 28.77(13) 5_676 8_465
O10 Y1 B6 96.42(13) 5_666 8_465
O4 Y1 B6 104.56(14) . 8_465
O2 Y1 B6 94.78(13) 2_655 8_465
O11 Y1 B6 29.26(12) 8_465 8_465
B2 Y1 B6 123.01(15) . 8_465
O8 Y1 Ga1 34.56(9) 8_465 2_655
O6 Y1 Ga1 35.52(9) 2_655 2_655
O14 Y1 Ga1 66.58(9) . 2_655
O3 Y1 Ga1 102.66(9) 2_655 2_655
O12 Y1 Ga1 109.35(8) 5_676 2_655
O10 Y1 Ga1 76.71(8) 5_666 2_655
O4 Y1 Ga1 142.39(10) . 2_655
O2 Y1 Ga1 138.21(8) 2_655 2_655
O11 Y1 Ga1 101.51(8) 8_465 2_655
B2 Y1 Ga1 128.427(15) . 2_655
B6 Y1 Ga1 97.63(10) 8_465 2_655
O8 Ga1 O8 180.000(1) 7_666 .
O8 Ga1 O6 85.60(15) 7_666 .
O8 Ga1 O6 94.40(15) . .
O8 Ga1 O6 94.40(15) 7_666 7_666
O8 Ga1 O6 85.60(15) . 7_666
O6 Ga1 O6 180.000(1) . 7_666
O8 Ga1 O15 91.10(15) 7_666 2_655
O8 Ga1 O15 88.90(15) . 2_655
O6 Ga1 O15 91.34(15) . 2_655
O6 Ga1 O15 88.66(15) 7_666 2_655
O8 Ga1 O15 88.90(15) 7_666 8_566
O8 Ga1 O15 91.10(15) . 8_566
O6 Ga1 O15 88.66(15) . 8_566
O6 Ga1 O15 91.34(15) 7_666 8_566
O15 Ga1 O15 180.000(1) 2_655 8_566
O8 Ga1 Y1 42.37(11) 7_666 2_655
O8 Ga1 Y1 137.63(11) . 2_655
O6 Ga1 Y1 43.84(11) . 2_655
O6 Ga1 Y1 136.16(11) 7_666 2_655
O15 Ga1 Y1 85.98(10) 2_655 2_655
O15 Ga1 Y1 94.02(10) 8_566 2_655
O8 Ga1 Y1 137.63(11) 7_666 8_566
O8 Ga1 Y1 42.37(11) . 8_566
O6 Ga1 Y1 136.16(11) . 8_566
O6 Ga1 Y1 43.84(11) 7_666 8_566
O15 Ga1 Y1 94.02(10) 2_655 8_566
O15 Ga1 Y1 85.98(10) 8_566 8_566
Y1 Ga1 Y1 180.0 2_655 8_566
O13 B1 O1 117.6(6) 6_575 .
O13 B1 O2 122.1(5) 6_575 .
O1 B1 O2 120.2(6) . .
O2 B2 O2 114.8(6) 2_655 .
O2 B2 O3 103.16(19) 2_655 2_655
O2 B2 O3 113.6(2) . 2_655
O2 B2 O3 113.6(2) 2_655 .
O2 B2 O3 103.16(19) . .
O3 B2 O3 108.6(6) 2_655 .
O2 B2 Y1 55.48(16) 2_655 .
O2 B2 Y1 149.1(3) . .
O3 B2 Y1 52.00(15) 2_655 .
O3 B2 Y1 107.5(3) . .
O2 B2 Y1 149.1(3) 2_655 2_655
O2 B2 Y1 55.48(16) . 2_655
O3 B2 Y1 107.5(3) 2_655 2_655
O3 B2 Y1 52.00(15) . 2_655
Y1 B2 Y1 148.7(3) . 2_655
O5 B3 O4 122.7(5) . .
O5 B3 O3 120.4(5) . .
O4 B3 O3 116.9(5) . .
O6 B4 O7 124.0(5) . .
O6 B4 O5 123.4(5) . .
O7 B4 O5 112.6(5) . .
O8 B5 O7 123.8(5) . .
O8 B5 O9 121.0(5) . .
O7 B5 O9 115.2(4) . .
O10 B6 O9 108.7(4) . .
O10 B6 O11 113.2(4) . .
O9 B6 O11 112.1(4) . .
O10 B6 O12 112.0(4) . 4_646
O9 B6 O12 109.8(4) . 4_646
O11 B6 O12 101.0(4) . 4_646
O10 B6 Y1 150.5(3) . 8_566
O9 B6 Y1 100.4(3) . 8_566
O11 B6 Y1 57.9(2) . 8_566
O12 B6 Y1 50.8(2) 4_646 8_566
O12 B7 O13 120.4(5) . .
O12 B7 O11 122.0(5) . .
O13 B7 O11 117.6(5) . .
B1 O1 B1 121.4(7) 2_655 .
B1 O2 B2 120.5(5) . .
B1 O2 Y1 126.6(4) . 2_655
B2 O2 Y1 95.6(3) . 2_655
B3 O3 B2 122.7(4) . .
B3 O3 Y1 132.3(3) . 2_655
B2 O3 Y1 99.18(18) . 2_655
B3 O4 Y1 131.8(3) . .
B3 O4 H4A 109.5 . .
Y1 O4 H4A 116.6 . .
B3 O5 B4 127.0(5) . .
B4 O6 Ga1 123.6(3) . .
B4 O6 Y1 134.7(3) . 2_655
Ga1 O6 Y1 100.65(15) . 2_655
B5 O7 B4 128.0(4) . .
B5 O8 Ga1 124.1(3) . .
B5 O8 Y1 129.6(3) . 8_566
Ga1 O8 Y1 103.07(15) . 8_566
B7 O11 B6 120.7(4) . .
B7 O11 Y1 130.0(3) . 8_566
B6 O11 Y1 92.8(3) . 8_566
B7 O12 B6 124.2(4) . 4_656
B7 O12 Y1 133.9(3) . 5_676
B6 O12 Y1 100.4(3) 4_656 5_676
B1 O13 B7 128.9(5) 6_576 .
C1 O14 Y1 136.4(3) . .
C1 O15 Ga1 124.9(3) . 2_655
B6 O10 Y1 131.4(3) . 5_666
B6 O10 H10A 109.5 . .
Y1 O10 H10A 32.3 5_666 .
B5 O9 B6 122.8(4) . .
O14 C1 O15 126.1(5) . .
O14 C1 C2 118.1(6) . .
O15 C1 C2 115.8(6) . .
C1 C2 H2A 109.5 . .
C1 C2 H2B 109.5 . .
H2A C2 H2B 109.5 . .
C1 C2 H2C 109.5 . .
H2A C2 H2C 109.5 . .
H2B C2 H2C 109.5 . .

loop_
_geom_bond_atom_site_label_1
_geom_bond_atom_site_label_2
_geom_bond_distance
_geom_bond_site_symmetry_2
Y1 O8 2.300(4) 8_465
Y1 O6 2.343(4) 2_655
Y1 O14 2.367(4) .
Y1 O3 2.389(4) 2_655
Y1 O12 2.395(3) 5_676
Y1 O10 2.396(3) 5_666
Y1 O4 2.472(4) .
Y1 O2 2.478(3) 2_655
Y1 O11 2.579(3) 8_465
Y1 B2 2.993(2) .
Y1 B6 3.039(5) 8_465
Y1 Ga1 3.3244(4) 2_655
Ga1 O8 1.936(3) 7_666
Ga1 O8 1.936(3) .
Ga1 O6 1.965(4) .
Ga1 O6 1.965(4) 7_666
Ga1 O15 2.010(4) 2_655
Ga1 O15 2.010(4) 8_566
Ga1 Y1 3.3244(4) 2_655
Ga1 Y1 3.3244(4) 8_566
B1 O13 1.351(8) 6_575
B1 O1 1.363(7) .
B1 O2 1.366(8) .
B2 O2 1.453(5) 2_655
B2 O2 1.453(6) .
B2 O3 1.461(6) 2_655
B2 O3 1.461(6) .
B2 Y1 2.993(2) 2_655
B3 O5 1.346(8) .
B3 O4 1.375(7) .
B3 O3 1.377(7) .
B4 O6 1.346(7) .
B4 O7 1.372(7) .
B4 O5 1.391(7) .
B5 O8 1.360(7) .
B5 O7 1.371(7) .
B5 O9 1.377(7) .
B6 O10 1.454(6) .
B6 O9 1.455(6) .
B6 O11 1.487(6) .
B6 O12 1.487(6) 4_646
B6 Y1 3.039(5) 8_566
B7 O12 1.362(7) .
B7 O13 1.373(7) .
B7 O11 1.374(7) .
O1 B1 1.363(7) 2_655
O2 Y1 2.478(3) 2_655
O3 Y1 2.389(4) 2_655
O4 H4A 0.8200 .
O6 Y1 2.343(4) 2_655
O8 Y1 2.300(4) 8_566
O11 Y1 2.579(3) 8_566
O12 B6 1.487(6) 4_656
O12 Y1 2.395(3) 5_676
O13 B1 1.351(8) 6_576
O14 C1 1.247(7) .
O15 C1 1.276(7) .
O15 Ga1 2.010(4) 2_655
O10 Y1 2.396(3) 5_666
O10 H10A 0.8200 .
C1 C2 1.496(9) .
C2 H2A 0.9600 .
C2 H2B 0.9600 .
C2 H2C 0.9600 .

loop_
_geom_hbond_atom_site_label_D
_geom_hbond_atom_site_label_H
_geom_hbond_atom_site_label_A
_geom_hbond_distance_DH
_geom_hbond_distance_HA
_geom_hbond_distance_DA
_geom_hbond_angle_DHA
_geom_hbond_site_symmetry_A
O10 H10A O11 0.82 2.17 2.838(5) 138.6 4_646
O10 H10A O8 0.82 2.36 2.983(5) 133.1 4_646
O4 H4A O9 0.82 1.79 2.549(5) 154.2 5_666
